data_4500702
loop_
_publ_author_name
'Adelani, Pius O.'
'Oliver, Allen G.'
'Albrecht-Schmitt, Thomas E.'

_publ_section_title
;
 Hydrothermal Synthesis and Structural Characterization of Organically
 Templated Uranyl Diphosphonate Compounds
;
_journal_issue 5
_journal_name_full 'Crystal Growth &amp; Design'
_journal_page_first 1966
_journal_paper_doi 10.1021/cg200129g
_journal_volume 11
_journal_year 2011
_chemical_formula_moiety 'C24 H16 F2 O38 P8 U6, C8 H24 N2, O'
_chemical_formula_sum 'C32 H40 F2 N2 O39 P8 U6'
_chemical_formula_weight 2790.60
_chemical_name_systematic
; 
 ? 
;
_space_group_IT_number 14
_symmetry_cell_setting monoclinic
_symmetry_space_group_name_Hall '-P 2yn'
_symmetry_space_group_name_H-M 'P 1 21/n 1'
_atom_sites_solution_hydrogens geom
_atom_sites_solution_primary direct
_atom_sites_solution_secondary difmap
_audit_creation_method SHELXL-97
_cell_angle_alpha 90.00
_cell_angle_beta 104.9970(10)
_cell_angle_gamma 90.00
_cell_formula_units_Z 2
_cell_length_a 11.2370(5)
_cell_length_b 20.8524(9)
_cell_length_c 14.6189(7)
_cell_measurement_reflns_used 9907
_cell_measurement_temperature 100(2)
_cell_measurement_theta_max 27.36
_cell_measurement_theta_min 2.43
_cell_volume 3308.8(3)
_computing_cell_refinement 'Bruker SAINT'
_computing_data_collection 'Bruker APEX2'
_computing_data_reduction 'Bruker SAINT'
_computing_molecular_graphics 'Bruker SHELXTL'
_computing_publication_material 'Bruker SHELXTL'
_computing_structure_refinement 'SHELXL-97 (Sheldrick, 2008)'
_computing_structure_solution 'SHELXS-97 (Sheldrick, 2008)'
_diffrn_ambient_temperature 100(2)
_diffrn_measured_fraction_theta_full 0.999
_diffrn_measured_fraction_theta_max 0.999
_diffrn_measurement_device_type 'Bruker APEX-II CCD'
_diffrn_measurement_method '\f and \w scans'
_diffrn_radiation_monochromator graphite
_diffrn_radiation_source 'fine-focus sealed tube'
_diffrn_radiation_type MoK\a
_diffrn_radiation_wavelength 0.71073
_diffrn_reflns_av_R_equivalents 0.0513
_diffrn_reflns_av_sigmaI/netI 0.0420
_diffrn_reflns_limit_h_max 14
_diffrn_reflns_limit_h_min -14
_diffrn_reflns_limit_k_max 26
_diffrn_reflns_limit_k_min -26
_diffrn_reflns_limit_l_max 18
_diffrn_reflns_limit_l_min -18
_diffrn_reflns_number 32396
_diffrn_reflns_theta_full 27.37
_diffrn_reflns_theta_max 27.37
_diffrn_reflns_theta_min 1.74
_exptl_absorpt_coefficient_mu 14.923
_exptl_absorpt_correction_T_max 0.7455
_exptl_absorpt_correction_T_min 0.5648
_exptl_absorpt_correction_type numerical
_exptl_absorpt_process_details SHELXPREP
_exptl_crystal_colour yellow
_exptl_crystal_density_diffrn 2.801
_exptl_crystal_density_method 'not measured'
_exptl_crystal_description 'rhombus plate'
_exptl_crystal_F_000 2496
_exptl_crystal_size_max 0.0924
_exptl_crystal_size_mid 0.0390
_exptl_crystal_size_min 0.0343
_refine_diff_density_max 1.719
_refine_diff_density_min -1.086
_refine_diff_density_rms 0.219
_refine_ls_extinction_method none
_refine_ls_goodness_of_fit_ref 1.022
_refine_ls_hydrogen_treatment constr
_refine_ls_matrix_type full
_refine_ls_number_parameters 393
_refine_ls_number_reflns 7493
_refine_ls_number_restraints 123
_refine_ls_restrained_S_all 1.014
_refine_ls_R_factor_all 0.0359
_refine_ls_R_factor_gt 0.0260
_refine_ls_shift/su_max 0.001
_refine_ls_shift/su_mean 0.000
_refine_ls_structure_factor_coef Fsqd
_refine_ls_weighting_details 'calc w=1/[\s^2^(Fo^2^)+(0.0189P)^2^+6.2400P] where P=(Fo^2^+2Fc^2^)/3'
_refine_ls_weighting_scheme calc
_refine_ls_wR_factor_gt 0.0512
_refine_ls_wR_factor_ref 0.0548
_reflns_number_gt 6322
_reflns_number_total 7493
_reflns_threshold_expression >2sigma(I)
_cod_data_source_file cg200129g_si_001.cif
_cod_data_source_block p21n
_cod_original_sg_symbol_H-M P21/n
_cod_database_code 4500702

loop_
_symmetry_equiv_pos_as_xyz
'x, y, z'
'-x+1/2, y+1/2, -z+1/2'
'-x, -y, -z'
'x-1/2, -y-1/2, z-1/2'

loop_
_atom_site_label
_atom_site_type_symbol
_atom_site_fract_x
_atom_site_fract_y
_atom_site_fract_z
_atom_site_U_iso_or_equiv
_atom_site_adp_type
_atom_site_occupancy
_atom_site_symmetry_multiplicity
_atom_site_calc_flag
_atom_site_refinement_flags
U1 U 0.776420(18) 0.224929(9) 0.560399(14) 0.00621(5) Uani 1 1 d U
U2 U 0.423260(18) 0.081146(9) 0.037365(14) 0.00652(5) Uani 1 1 d U
U3 U 0.873187(17) 0.014270(9) 0.373369(14) 0.00568(5) Uani 1 1 d U
P1 P 0.70307(12) 0.05221(7) 0.12910(10) 0.0068(3) Uani 1 1 d U
P3 P 0.60175(12) 0.11600(7) 0.38697(10) 0.0066(3) Uani 1 1 d U
P2 P 1.11692(12) 0.13564(7) -0.07382(10) 0.0070(3) Uani 1 1 d U
P4 P 0.12499(12) -0.05358(7) 0.37525(10) 0.0059(3) Uani 1 1 d U
F1 F 0.3643(3) 0.17288(14) 0.0954(2) 0.0126(7) Uani 1 1 d U
O1 O 0.6832(3) 0.23640(18) 0.6399(3) 0.0119(8) Uani 1 1 d U
O2 O 0.8693(3) 0.21384(18) 0.4811(3) 0.0121(8) Uani 1 1 d U
O3 O 0.3840(3) 0.03826(18) 0.1294(3) 0.0113(8) Uani 1 1 d U
O4 O 0.4665(3) 0.12452(18) -0.0533(3) 0.0126(8) Uani 1 1 d U
O5 O 0.8040(3) -0.06014(18) 0.3885(3) 0.0098(8) Uani 1 1 d U
O6 O 0.9453(3) 0.08774(17) 0.3580(3) 0.0094(8) Uani 1 1 d U
O7 O 0.9588(4) 0.23168(18) 0.7000(3) 0.0161(9) Uani 1 1 d U
O8 O 0.6077(3) 0.01175(17) 0.0575(3) 0.0072(7) Uani 1 1 d U
O9 O 0.6262(3) 0.11029(17) 0.1448(3) 0.0081(8) Uani 1 1 d U
O10 O 0.7638(3) 0.01603(18) 0.2178(3) 0.0089(8) Uani 1 1 d U
O11 O 1.2197(3) 0.08748(17) -0.0457(3) 0.0083(8) Uani 1 1 d U
O12 O 1.1546(3) 0.20386(17) -0.0491(3) 0.0083(8) Uani 1 1 d U
O13 O 1.0593(3) 0.13381(17) -0.1843(2) 0.0074(8) Uani 1 1 d U
O14 O 0.7045(3) 0.06901(18) 0.3907(3) 0.0095(8) Uani 1 1 d U
O15 O 0.6190(3) 0.16091(17) 0.4701(3) 0.0080(8) Uani 1 1 d U
O16 O 0.5825(3) 0.15806(17) 0.2944(3) 0.0099(8) Uani 1 1 d U
O17 O 0.0135(3) -0.03885(18) 0.2908(3) 0.0085(8) Uani 1 1 d U
O18 O 0.0770(3) -0.03075(17) 0.4604(3) 0.0086(8) Uani 1 1 d U
O19 O 0.1650(3) -0.12251(17) 0.3786(3) 0.0083(8) Uani 1 1 d U
O1W O 0.8605(10) -0.1848(5) 0.4860(8) 0.048(3) Uani 0.50 1 d P
N1 N 0.3957(5) 0.2207(3) 0.7220(4) 0.0246(13) Uani 1 1 d U
C1 C 0.8189(5) 0.0765(3) 0.0720(4) 0.0084(11) Uani 1 1 d U
C2 C 0.9419(5) 0.0639(3) 0.1135(4) 0.0178(13) Uani 1 1 d U
H2A H 0.9653 0.0428 0.1731 0.021 Uiso 1 1 calc R
C3 C 1.0308(5) 0.0819(3) 0.0686(4) 0.0169(13) Uani 1 1 d U
H3A H 1.1151 0.0737 0.0983 0.020 Uiso 1 1 calc R
C4 C 0.9987(5) 0.1118(3) -0.0193(4) 0.0079(11) Uani 1 1 d U
C5 C 0.8735(5) 0.1237(3) -0.0612(4) 0.0170(13) Uani 1 1 d U
H5A H 0.8494 0.1440 -0.1214 0.020 Uiso 1 1 calc R
C6 C 0.7853(5) 0.1062(3) -0.0161(4) 0.0180(13) Uani 1 1 d U
H6A H 0.7009 0.1145 -0.0453 0.022 Uiso 1 1 calc R
C7 C 0.4645(5) 0.0699(3) 0.3772(4) 0.0073(11) Uani 1 1 d U
C8 C 0.3530(6) 0.0985(3) 0.3782(6) 0.0295(18) Uani 1 1 d U
H8A H 0.3483 0.1439 0.3814 0.035 Uiso 1 1 calc R
C9 C 0.2486(6) 0.0620(3) 0.3746(5) 0.0228(15) Uiso 1 1 d U
H9A H 0.1729 0.0824 0.3743 0.027 Uiso 1 1 calc R
C10 C 0.2551(5) -0.0046(2) 0.3714(4) 0.0068(10) Uani 1 1 d U
C11 C 0.3657(5) -0.0332(3) 0.3712(5) 0.0207(15) Uani 1 1 d U
H11A H 0.3709 -0.0786 0.3692 0.025 Uiso 1 1 calc R
C12 C 0.4697(5) 0.0037(3) 0.3741(5) 0.0211(15) Uani 1 1 d U
H12A H 0.5451 -0.0169 0.3739 0.025 Uiso 1 1 calc R
C13 C 0.3659(11) 0.2587(5) 0.6381(8) 0.082(4) Uiso 1 1 d U
H13A H 0.3031 0.2367 0.5891 0.123 Uiso 1 1 calc R
H13B H 0.4401 0.2651 0.6157 0.123 Uiso 1 1 calc R
H13C H 0.3341 0.3003 0.6518 0.123 Uiso 1 1 calc R
C14 C 0.4486(6) 0.1587(3) 0.7071(6) 0.0333(18) Uani 1 1 d U
H14A H 0.3887 0.1344 0.6589 0.050 Uiso 1 1 calc R
H14B H 0.4693 0.1345 0.7666 0.050 Uiso 1 1 calc R
H14C H 0.5234 0.1656 0.6858 0.050 Uiso 1 1 calc R
C15 C 0.4913(5) 0.2558(3) 0.7946(4) 0.069(3) Uani 1 1 d U
H15A H 0.5643 0.2626 0.7708 0.103 Uiso 1 1 calc R
H15B H 0.5141 0.2306 0.8531 0.103 Uiso 1 1 calc R
H15C H 0.4584 0.2974 0.8076 0.103 Uiso 1 1 calc R
C16 C 0.2854(5) 0.2099(3) 0.7585(4) 0.041(2) Uani 1 1 d RU
H16A H 0.2220 0.1874 0.7105 0.062 Uiso 1 1 calc R
H16B H 0.2530 0.2513 0.7729 0.062 Uiso 1 1 calc R
H16C H 0.3084 0.1839 0.8162 0.062 Uiso 1 1 calc R

loop_
_atom_site_aniso_label
_atom_site_aniso_U_11
_atom_site_aniso_U_22
_atom_site_aniso_U_33
_atom_site_aniso_U_23
_atom_site_aniso_U_13
_atom_site_aniso_U_12
U1 0.00604(9) 0.00570(10) 0.00667(10) 0.00071(8) 0.00123(8) -0.00013(7)
U2 0.00565(9) 0.00666(10) 0.00672(10) -0.00017(8) 0.00063(8) 0.00121(7)
U3 0.00462(9) 0.00680(10) 0.00515(10) -0.00002(8) 0.00039(7) 0.00026(7)
P1 0.0056(6) 0.0086(7) 0.0056(7) -0.0006(5) 0.0001(5) -0.0002(5)
P3 0.0045(6) 0.0068(7) 0.0082(7) -0.0003(5) 0.0009(5) 0.0000(5)
P2 0.0068(6) 0.0070(7) 0.0067(7) -0.0001(5) 0.0008(6) -0.0006(5)
P4 0.0051(6) 0.0053(7) 0.0071(7) -0.0004(5) 0.0012(5) 0.0006(5)
F1 0.0146(16) 0.0040(15) 0.0155(18) -0.0030(13) -0.0029(14) 0.0019(13)
O1 0.013(2) 0.011(2) 0.012(2) -0.0034(16) 0.0039(16) -0.0007(16)
O2 0.0124(19) 0.010(2) 0.015(2) -0.0003(17) 0.0052(17) 0.0017(16)
O3 0.0104(19) 0.011(2) 0.011(2) 0.0022(16) 0.0013(16) 0.0027(16)
O4 0.0122(19) 0.014(2) 0.010(2) 0.0030(16) 0.0004(16) -0.0009(16)
O5 0.0077(18) 0.0112(19) 0.010(2) -0.0021(16) 0.0012(16) -0.0011(15)
O6 0.0054(18) 0.0095(19) 0.013(2) -0.0016(16) 0.0009(16) 0.0025(15)
O7 0.017(2) 0.011(2) 0.015(2) 0.0017(17) -0.0067(17) -0.0027(17)
O8 0.0050(17) 0.0074(18) 0.0078(19) 0.0003(15) -0.0010(14) 0.0020(14)
O9 0.0068(17) 0.0083(19) 0.0079(19) -0.0010(15) -0.0006(15) 0.0018(14)
O10 0.0077(18) 0.011(2) 0.0066(18) -0.0002(15) -0.0007(15) 0.0015(15)
O11 0.0072(18) 0.0090(19) 0.0072(19) -0.0005(15) -0.0007(15) 0.0013(15)
O12 0.0088(18) 0.0056(18) 0.010(2) -0.0004(15) 0.0008(16) -0.0010(15)
O13 0.0090(18) 0.0086(19) 0.0047(18) -0.0035(15) 0.0020(15) -0.0011(15)
O14 0.0077(18) 0.013(2) 0.009(2) 0.0009(16) 0.0033(16) 0.0022(15)
O15 0.0095(18) 0.0071(18) 0.0072(18) -0.0019(15) 0.0020(15) -0.0012(15)
O16 0.0115(19) 0.0090(19) 0.010(2) 0.0011(16) 0.0049(16) 0.0011(16)
O17 0.0063(18) 0.0115(19) 0.0068(19) -0.0020(16) 0.0000(15) -0.0012(15)
O18 0.0060(18) 0.012(2) 0.0089(19) -0.0006(16) 0.0033(15) 0.0016(15)
O19 0.0100(19) 0.0059(18) 0.009(2) 0.0021(15) 0.0022(16) 0.0025(15)
O1W 0.035(6) 0.042(7) 0.065(8) 0.007(6) 0.011(6) 0.003(5)
N1 0.030(3) 0.017(3) 0.034(3) 0.013(2) 0.022(3) 0.006(2)
C1 0.010(2) 0.009(3) 0.005(3) -0.004(2) -0.001(2) 0.000(2)
C2 0.011(3) 0.027(4) 0.013(3) 0.010(3) 0.001(2) -0.003(3)
C3 0.005(3) 0.027(4) 0.016(3) 0.010(3) 0.000(2) 0.004(2)
C4 0.007(2) 0.008(3) 0.009(3) 0.001(2) 0.002(2) -0.004(2)
C5 0.011(3) 0.027(3) 0.011(3) 0.011(3) -0.001(2) 0.003(3)
C6 0.005(3) 0.030(4) 0.017(3) 0.008(3) -0.001(2) -0.001(2)
C7 0.007(2) 0.009(3) 0.008(3) -0.004(2) 0.005(2) -0.004(2)
C8 0.020(3) 0.006(3) 0.066(5) -0.002(3) 0.017(4) 0.000(2)
C10 0.006(2) 0.007(3) 0.006(3) 0.000(2) -0.002(2) -0.0008(19)
C11 0.013(3) 0.005(3) 0.047(4) -0.002(3) 0.014(3) -0.003(2)
C12 0.007(3) 0.014(3) 0.045(4) -0.006(3) 0.011(3) 0.002(2)
C14 0.028(4) 0.027(4) 0.047(5) -0.010(3) 0.014(3) -0.006(3)
C15 0.080(7) 0.054(6) 0.094(8) -0.057(6) 0.063(6) -0.042(5)
C16 0.032(4) 0.056(5) 0.043(5) 0.011(4) 0.023(4) 0.007(4)

loop_
_atom_type_symbol
_atom_type_description
_atom_type_scat_dispersion_real
_atom_type_scat_dispersion_imag
_atom_type_scat_source
C C 0.0033 0.0016 'International Tables Vol C Tables 4.2.6.8 and 6.1.1.4'
H H 0.0000 0.0000 'International Tables Vol C Tables 4.2.6.8 and 6.1.1.4'
N N 0.0061 0.0033 'International Tables Vol C Tables 4.2.6.8 and 6.1.1.4'
O O 0.0106 0.0060 'International Tables Vol C Tables 4.2.6.8 and 6.1.1.4'
F F 0.0171 0.0103 'International Tables Vol C Tables 4.2.6.8 and 6.1.1.4'
P P 0.1023 0.0942 'International Tables Vol C Tables 4.2.6.8 and 6.1.1.4'
U U -9.6767 9.6646 'International Tables Vol C Tables 4.2.6.8 and 6.1.1.4'

loop_
_geom_angle_atom_site_label_1
_geom_angle_atom_site_label_2
_geom_angle_atom_site_label_3
_geom_angle
_geom_angle_site_symmetry_1
_geom_angle_site_symmetry_3
O2 U1 O1 179.76(18) . .
O2 U1 O15 92.52(15) . .
O1 U1 O15 87.60(15) . .
O2 U1 O19 88.58(15) . 3_656
O1 U1 O19 91.65(15) . 3_656
O15 U1 O19 77.93(12) . 3_656
O2 U1 O12 88.54(15) . 4_566
O1 U1 O12 91.30(15) . 4_566
O15 U1 O12 75.71(13) . 4_566
O19 U1 O12 153.32(13) 3_656 4_566
O2 U1 F1 88.57(15) . 4_666
O1 U1 F1 91.22(15) . 4_666
O15 U1 F1 148.95(11) . 4_666
O19 U1 F1 133.12(12) 3_656 4_666
O12 U1 F1 73.30(11) 4_566 4_666
O2 U1 O7 92.55(16) . .
O1 U1 O7 87.45(16) . .
O15 U1 O7 146.85(13) . .
O19 U1 O7 69.48(12) 3_656 .
O12 U1 O7 137.16(12) 4_566 .
F1 U1 O7 63.92(11) 4_666 .
O3 U2 O4 178.56(17) . .
O3 U2 F1 89.28(15) . .
O4 U2 F1 90.72(15) . .
O3 U2 O11 91.20(15) . 1_455
O4 U2 O11 90.22(15) . 1_455
F1 U2 O11 78.55(12) . 1_455
O3 U2 O8 90.23(15) . 3_655
O4 U2 O8 90.38(15) . 3_655
F1 U2 O8 154.72(11) . 3_655
O11 U2 O8 76.19(12) 1_455 3_655
O3 U2 O8 88.85(15) . .
O4 U2 O8 90.22(15) . .
F1 U2 O8 139.99(11) . .
O11 U2 O8 141.45(12) 1_455 .
O8 U2 O8 65.26(14) 3_655 .
O3 U2 O9 90.67(15) . .
O4 U2 O9 87.90(15) . .
F1 U2 O9 82.30(11) . .
O11 U2 O9 160.73(12) 1_455 .
O8 U2 O9 122.98(12) 3_655 .
O8 U2 O9 57.76(12) . .
O3 U2 P1 89.84(12) . .
O4 U2 P1 88.81(12) . .
F1 U2 P1 111.13(8) . .
O11 U2 P1 170.28(9) 1_455 .
O8 U2 P1 94.14(9) 3_655 .
O8 U2 P1 28.91(9) . .
O9 U2 P1 28.86(9) . .
O3 U2 U2 89.43(12) . 3_655
O4 U2 U2 90.35(13) . 3_655
F1 U2 U2 171.60(8) . 3_655
O11 U2 U2 109.78(9) 1_455 3_655
O8 U2 U2 33.59(8) 3_655 3_655
O8 U2 U2 31.67(8) . 3_655
O9 U2 U2 89.41(8) . 3_655
P1 U2 U2 60.56(3) . 3_655
O5 U3 O6 178.72(16) . .
O5 U3 O14 91.17(15) . .
O6 U3 O14 90.11(15) . .
O5 U3 O10 89.90(15) . .
O6 U3 O10 90.34(15) . .
O14 U3 O10 81.64(13) . .
O5 U3 O18 89.64(15) . 3_656
O6 U3 O18 90.57(15) . 3_656
O14 U3 O18 78.25(12) . 3_656
O10 U3 O18 159.87(12) . 3_656
O5 U3 O17 91.39(15) . 1_655
O6 U3 O17 87.44(14) . 1_655
O14 U3 O17 158.14(12) . 1_655
O10 U3 O17 76.65(12) . 1_655
O18 U3 O17 123.47(12) 3_656 1_655
O5 U3 O18 88.93(14) . 1_655
O6 U3 O18 90.00(14) . 1_655
O14 U3 O18 144.09(13) . 1_655
O10 U3 O18 134.27(12) . 1_655
O18 U3 O18 65.84(14) 3_656 1_655
O17 U3 O18 57.68(12) 1_655 1_655
O5 U3 P4 91.57(12) . 1_655
O6 U3 P4 87.15(12) . 1_655
O14 U3 P4 172.46(10) . 1_655
O10 U3 P4 105.38(9) . 1_655
O18 U3 P4 94.75(9) 3_656 1_655
O17 U3 P4 28.73(8) 1_655 1_655
O18 U3 P4 29.01(9) 1_655 1_655
O5 U3 U3 89.13(12) . 3_756
O6 U3 U3 90.33(12) . 3_756
O14 U3 U3 112.12(9) . 3_756
O10 U3 U3 166.22(9) . 3_756
O18 U3 U3 33.87(8) 3_656 3_756
O17 U3 U3 89.63(8) 1_655 3_756
O18 U3 U3 31.97(8) 1_655 3_756
P4 U3 U3 60.91(3) 1_655 3_756
O10 P1 O9 114.5(2) . .
O10 P1 O8 113.1(2) . .
O9 P1 O8 102.3(2) . .
O10 P1 C1 108.7(2) . .
O9 P1 C1 110.5(2) . .
O8 P1 C1 107.4(2) . .
O10 P1 U2 130.25(15) . .
O9 P1 U2 51.22(14) . .
O8 P1 U2 51.08(14) . .
C1 P1 U2 120.96(18) . .
O14 P3 O15 116.0(2) . .
O14 P3 O16 109.0(2) . .
O15 P3 O16 107.8(2) . .
O14 P3 C7 106.8(2) . .
O15 P3 C7 109.0(2) . .
O16 P3 C7 107.8(2) . .
O12 P2 O11 114.7(2) . .
O12 P2 O13 106.6(2) . .
O11 P2 O13 110.3(2) . .
O12 P2 C4 110.6(2) . .
O11 P2 C4 107.4(2) . .
O13 P2 C4 107.1(2) . .
O19 P4 O17 113.0(2) . .
O19 P4 O18 115.5(2) . .
O17 P4 O18 101.6(2) . .
O19 P4 C10 107.8(2) . .
O17 P4 C10 111.1(2) . .
O18 P4 C10 107.8(2) . .
O19 P4 U3 133.54(15) . 1_455
O17 P4 U3 50.53(14) . 1_455
O18 P4 U3 51.24(14) . 1_455
C10 P4 U3 118.69(18) . 1_455
U2 F1 U1 146.49(15) . 4_565
P1 O8 U2 145.2(2) . 3_655
P1 O8 U2 100.01(17) . .
U2 O8 U2 114.74(14) 3_655 .
P1 O9 U2 99.92(17) . .
P1 O10 U3 150.8(2) . .
P2 O11 U2 140.4(2) . 1_655
P2 O12 U1 147.4(2) . 4_665
P3 O14 U3 166.7(2) . .
P3 O15 U1 137.1(2) . .
P4 O17 U3 100.74(18) . 1_455
P4 O18 U3 145.7(2) . 3_656
P4 O18 U3 99.75(17) . 1_455
U3 O18 U3 114.16(14) 3_656 1_455
P4 O19 U1 159.5(2) . 3_656
C13 N1 C14 112.1(7) . .
C13 N1 C16 111.2(6) . .
C14 N1 C16 109.2(5) . .
C13 N1 C15 107.7(6) . .
C14 N1 C15 107.1(5) . .
C16 N1 C15 109.4(5) . .
C2 C1 C6 119.5(5) . .
C2 C1 P1 120.4(4) . .
C6 C1 P1 120.1(4) . .
C3 C2 C1 120.2(5) . .
C3 C2 H2A 119.9 . .
C1 C2 H2A 119.9 . .
C2 C3 C4 121.0(5) . .
C2 C3 H3A 119.5 . .
C4 C3 H3A 119.5 . .
C3 C4 C5 118.3(5) . .
C3 C4 P2 119.5(4) . .
C5 C4 P2 122.2(4) . .
C6 C5 C4 120.6(5) . .
C6 C5 H5A 119.7 . .
C4 C5 H5A 119.7 . .
C5 C6 C1 120.4(5) . .
C5 C6 H6A 119.8 . .
C1 C6 H6A 119.8 . .
C12 C7 C8 118.3(5) . .
C12 C7 P3 119.7(4) . .
C8 C7 P3 121.9(4) . .
C9 C8 C7 121.3(6) . .
C9 C8 H8A 119.3 . .
C7 C8 H8A 119.3 . .
C8 C9 C10 119.8(6) . .
C8 C9 H9A 120.1 . .
C10 C9 H9A 120.1 . .
C11 C10 C9 119.1(5) . .
C11 C10 P4 119.8(4) . .
C9 C10 P4 121.0(4) . .
C10 C11 C12 120.9(5) . .
C10 C11 H11A 119.6 . .
C12 C11 H11A 119.6 . .
C7 C12 C11 120.7(5) . .
C7 C12 H12A 119.7 . .
C11 C12 H12A 119.7 . .
N1 C13 H13A 109.5 . .
N1 C13 H13B 109.5 . .
H13A C13 H13B 109.5 . .
N1 C13 H13C 109.5 . .
H13A C13 H13C 109.5 . .
H13B C13 H13C 109.5 . .
N1 C14 H14A 109.5 . .
N1 C14 H14B 109.5 . .
H14A C14 H14B 109.5 . .
N1 C14 H14C 109.5 . .
H14A C14 H14C 109.5 . .
H14B C14 H14C 109.5 . .
N1 C15 H15A 109.5 . .
N1 C15 H15B 109.5 . .
H15A C15 H15B 109.5 . .
N1 C15 H15C 109.5 . .
H15A C15 H15C 109.5 . .
H15B C15 H15C 109.5 . .
N1 C16 H16A 109.5 . .
N1 C16 H16B 109.5 . .
H16A C16 H16B 109.5 . .
N1 C16 H16C 109.5 . .
H16A C16 H16C 109.5 . .
H16B C16 H16C 109.5 . .

loop_
_geom_bond_atom_site_label_1
_geom_bond_atom_site_label_2
_geom_bond_distance
_geom_bond_site_symmetry_2
U1 O2 1.765(4) .
U1 O1 1.770(4) .
U1 O15 2.333(4) .
U1 O19 2.342(4) 3_656
U1 O12 2.347(4) 4_566
U1 F1 2.349(3) 4_666
U1 O7 2.494(4) .
U2 O3 1.764(4) .
U2 O4 1.774(4) .
U2 F1 2.260(3) .
U2 O11 2.299(3) 1_455
U2 O8 2.355(4) 3_655
U2 O8 2.482(3) .
U2 O9 2.486(3) .
U2 P1 3.1411(14) .
U2 U2 4.0738(4) 3_655
U3 O5 1.775(4) .
U3 O6 1.774(4) .
U3 O14 2.283(4) .
U3 O10 2.289(4) .
U3 O18 2.373(4) 3_656
U3 O17 2.481(4) 1_655
U3 O18 2.498(4) 1_655
U3 P4 3.1572(14) 1_655
U3 U3 4.0895(4) 3_756
P1 O10 1.502(4) .
P1 O9 1.539(4) .
P1 O8 1.542(4) .
P1 C1 1.792(6) .
P3 O14 1.504(4) .
P3 O15 1.507(4) .
P3 O16 1.580(4) .
P3 C7 1.791(5) .
P2 O12 1.501(4) .
P2 O11 1.505(4) .
P2 O13 1.577(4) .
P2 C4 1.787(5) .
P4 O19 1.503(4) .
P4 O17 1.545(4) .
P4 O18 1.554(4) .
P4 C10 1.796(5) .
P4 U3 3.1572(13) 1_455
F1 U1 2.349(3) 4_565
O8 U2 2.355(4) 3_655
O11 U2 2.299(3) 1_655
O12 U1 2.347(4) 4_665
O17 U3 2.481(4) 1_455
O18 U3 2.373(4) 3_656
O18 U3 2.498(4) 1_455
O19 U1 2.342(4) 3_656
N1 C13 1.426(12) .
N1 C14 1.463(8) .
N1 C16 1.488(7) .
N1 C15 1.493(8) .
C1 C2 1.383(8) .
C1 C6 1.390(8) .
C2 C3 1.381(8) .
C2 H2A 0.9500 .
C3 C4 1.390(8) .
C3 H3A 0.9500 .
C4 C5 1.404(7) .
C5 C6 1.374(8) .
C5 H5A 0.9500 .
C6 H6A 0.9500 .
C7 C12 1.383(8) .
C7 C8 1.391(8) .
C8 C9 1.388(9) .
C8 H8A 0.9500 .
C9 C10 1.393(8) .
C9 H9A 0.9500 .
C10 C11 1.378(7) .
C11 C12 1.390(8) .
C11 H11A 0.9500 .
C12 H12A 0.9500 .
C13 H13A 0.9800 .
C13 H13B 0.9800 .
C13 H13C 0.9800 .
C14 H14A 0.9800 .
C14 H14B 0.9800 .
C14 H14C 0.9800 .
C15 H15A 0.9800 .
C15 H15B 0.9800 .
C15 H15C 0.9800 .
C16 H16A 0.9800 .
C16 H16B 0.9800 .
C16 H16C 0.9800 .
